data_7048334
loop_
_publ_author_name
'Huang, Po-Jung'
'Natori, Yoshiki'
'Kitagawa, Yasutaka'
'Sekine, Yoshihiro'
'Kosaka, Wataru'
'Miyasaka, Hitoshi'

_publ_section_title
;
 Strong electronic influence of equatorial ligands on frontier orbitals in
 paddlewheel dichromium(ii,ii) complexes.
;
_journal_issue 3
_journal_name_full 'Dalton transactions (Cambridge, England : 2003)'
_journal_page_first 908
_journal_page_last 914
_journal_paper_doi 10.1039/c8dt04347g
_journal_volume 48
_journal_year 2019
_chemical_formula_moiety 'C36 H28 Cr2 F8 O10'
_chemical_formula_sum 'C36 H28 Cr2 F8 O10'
_chemical_formula_weight 876.59
_space_group_crystal_system triclinic
_space_group_IT_number 2
_space_group_name_Hall '-P 1'
_space_group_name_H-M_alt 'P -1'
_symmetry_space_group_name_Hall '-P 1'
_symmetry_space_group_name_H-M 'P -1'
_atom_sites_solution_hydrogens geom
_atom_sites_solution_primary direct
_atom_sites_solution_secondary difmap
_audit_update_record
;
2018-10-31 deposited with the CCDC.
2018-12-11 downloaded from the CCDC.
;
_cell_angle_alpha 106.608(5)
_cell_angle_beta 92.5406(11)
_cell_angle_gamma 100.923(4)
_cell_formula_units_Z 1
_cell_length_a 7.7406(17)
_cell_length_b 10.942(3)
_cell_length_c 10.945(3)
_cell_measurement_reflns_used 2934
_cell_measurement_temperature 103
_cell_measurement_theta_max 31.34
_cell_measurement_theta_min 1.95
_cell_volume 867.5(4)
_computing_cell_refinement CrystalClear
_computing_data_collection 'CrystalClear (Rigaku Inc., 2008)'
_computing_data_reduction CrystalClear
_computing_molecular_graphics 'CrystalStructure 4.2.1'
_computing_publication_material 'CrystalStructure 4.2.1 (Rigaku, 2016)'
_computing_structure_refinement 'SHELXL Version 2014/7 (Sheldrick, 2008)'
_computing_structure_solution 'SIR2011 (Burla, et al., 2012)'
_diffrn_ambient_temperature 103
_diffrn_detector_area_resol_mean 7.111
_diffrn_measured_fraction_theta_full 0.982
_diffrn_measured_fraction_theta_max 0.836
_diffrn_measurement_device_type 'Rigaku Saturn724'
_diffrn_measurement_method \w
_diffrn_radiation_type 'Mo K\a'
_diffrn_radiation_wavelength 0.71075
_diffrn_reflns_av_R_equivalents 0.0126
_diffrn_reflns_Laue_measured_fraction_full 0.982
_diffrn_reflns_Laue_measured_fraction_max 0.836
_diffrn_reflns_limit_h_max 11
_diffrn_reflns_limit_h_min -11
_diffrn_reflns_limit_k_max 15
_diffrn_reflns_limit_k_min -11
_diffrn_reflns_limit_l_max 14
_diffrn_reflns_limit_l_min -15
_diffrn_reflns_number 8386
_diffrn_reflns_point_group_measured_fraction_full 0.982
_diffrn_reflns_point_group_measured_fraction_max 0.836
_diffrn_reflns_theta_full 25.242
_diffrn_reflns_theta_max 31.456
_diffrn_reflns_theta_min 1.952
_diffrn_standards_number 0
_exptl_absorpt_coefficient_mu 0.730
_exptl_absorpt_correction_T_max 0.974
_exptl_absorpt_correction_T_min 0.908
_exptl_absorpt_correction_type multi-scan
_exptl_absorpt_process_details 'REQAB (Rigaku, 1998)'
_exptl_crystal_colour red
_exptl_crystal_density_diffrn 1.678
_exptl_crystal_density_method 'not measured'
_exptl_crystal_description chip
_exptl_crystal_F_000 444.00
_exptl_crystal_size_max 0.153
_exptl_crystal_size_mid 0.108
_exptl_crystal_size_min 0.036
_refine_diff_density_max 0.80
_refine_diff_density_min -0.36
_refine_ls_extinction_method none
_refine_ls_goodness_of_fit_ref 1.055
_refine_ls_hydrogen_treatment constr
_refine_ls_number_parameters 253
_refine_ls_number_reflns 4806
_refine_ls_number_restraints 0
_refine_ls_R_factor_all 0.0431
_refine_ls_R_factor_gt 0.0357
_refine_ls_shift/su_max 0.002
_refine_ls_structure_factor_coef Fsqd
_refine_ls_weighting_details 'w = 1/[\s^2^(Fo^2^)+(0.0409P)^2^+0.8378P] where P=(Fo^2^+2Fc^2^)/3'
_refine_ls_weighting_scheme calc
_refine_ls_wR_factor_gt 0.0857
_refine_ls_wR_factor_ref 0.0920
_reflns_Friedel_coverage 0.000
_reflns_number_gt 4139
_reflns_number_total 4806
_reflns_threshold_expression F^2^>2.0\s(F^2^)
_cod_data_source_file c8dt04347g2.cif
_cod_data_source_block Cr2-23F2-THF
_cod_depositor_comments 'Adding full bibliography for 7048334--7048342.cif.'
_cod_original_cell_volume 867.4(4)
_cod_database_code 7048334

loop_
_space_group_symop_id
_space_group_symop_operation_xyz
1 +X,+Y,+Z
2 -X,-Y,-Z

loop_
_atom_site_label
_atom_site_type_symbol
_atom_site_fract_x
_atom_site_fract_y
_atom_site_fract_z
_atom_site_U_iso_or_equiv
_atom_site_adp_type
_atom_site_occupancy
_atom_site_site_symmetry_order
_atom_site_calc_flag
_atom_site_refinement_flags_posn
_atom_site_refinement_flags_adp
Cr1 Cr 0.41345(3) 1.07462(2) 0.49809(2) 0.01100(7) Uani 1 1 d . .
F1 F 0.28778(15) 0.54704(11) 0.21302(11) 0.0255(2) Uani 1 1 d . .
F2 F 0.01321(16) 0.36435(11) 0.08754(11) 0.0278(2) Uani 1 1 d . .
F3 F 0.39480(16) 0.76178(11) 0.82006(10) 0.0261(2) Uani 1 1 d . .
F4 F 0.33188(15) 0.77979(11) 1.06001(10) 0.0250(2) Uani 1 1 d . .
O1 O 0.22810(14) 0.92633(11) 0.38465(10) 0.0133(2) Uani 1 1 d . .
O2 O 0.39542(14) 0.78181(11) 0.38890(11) 0.0139(2) Uani 1 1 d . .
O3 O 0.31051(15) 1.04666(11) 0.65638(10) 0.0140(2) Uani 1 1 d . .
O4 O 0.47588(15) 0.90046(11) 0.65799(10) 0.0136(2) Uani 1 1 d . .
O5 O 0.25207(15) 1.21970(12) 0.47711(12) 0.0165(2) Uani 1 1 d . .
C1 C 0.2552(2) 0.81102(15) 0.35409(14) 0.0129(3) Uani 1 1 d . .
C2 C 0.1075(2) 0.70530(16) 0.27502(14) 0.0141(3) Uani 1 1 d . .
C3 C 0.1291(2) 0.57988(17) 0.21274(16) 0.0179(3) Uani 1 1 d . .
C4 C -0.0147(2) 0.48440(17) 0.14633(16) 0.0201(3) Uani 1 1 d . .
C5 C -0.1822(2) 0.50980(18) 0.13879(17) 0.0223(3) Uani 1 1 d . .
H5 H -0.2797 0.4432 0.0929 0.027 Uiso 1 1 calc R U
C6 C -0.2049(2) 0.63491(18) 0.19976(17) 0.0208(3) Uani 1 1 d . .
H6 H -0.3191 0.6545 0.1959 0.025 Uiso 1 1 calc R U
C7 C -0.0614(2) 0.73110(17) 0.26618(15) 0.0167(3) Uani 1 1 d . .
H7 H -0.0785 0.8165 0.3066 0.020 Uiso 1 1 calc R U
C8 C 0.3681(2) 0.96911(15) 0.70629(14) 0.0132(3) Uani 1 1 d . .
C9 C 0.3112(2) 0.96411(16) 0.83391(15) 0.0151(3) Uani 1 1 d . .
C10 C 0.3361(2) 0.86653(17) 0.88638(16) 0.0175(3) Uani 1 1 d . .
C11 C 0.2990(2) 0.87412(17) 1.01093(16) 0.0185(3) Uani 1 1 d . .
C12 C 0.2356(2) 0.97652(19) 1.08570(16) 0.0214(3) Uani 1 1 d . .
H12 H 0.2105 0.9803 1.1707 0.026 Uiso 1 1 calc R U
C13 C 0.2091(2) 1.0743(2) 1.03403(17) 0.0233(4) Uani 1 1 d . .
H13 H 0.1651 1.1460 1.0840 0.028 Uiso 1 1 calc R U
C14 C 0.2464(2) 1.06815(18) 0.91011(16) 0.0201(3) Uani 1 1 d . .
H14 H 0.2276 1.1359 0.8762 0.024 Uiso 1 1 calc R U
C15 C 0.0817(2) 1.18354(19) 0.40289(17) 0.0224(3) Uani 1 1 d . .
H15A H -0.0079 1.1378 0.4455 0.027 Uiso 1 1 calc R U
H15B H 0.0877 1.1248 0.3163 0.027 Uiso 1 1 calc R U
C16 C 0.0333(3) 1.3082(2) 0.3935(2) 0.0393(5) Uani 1 1 d . .
H16A H -0.0815 1.3175 0.4274 0.047 Uiso 1 1 calc R U
H16B H 0.0251 1.3095 0.3033 0.047 Uiso 1 1 calc R U
C17 C 0.1818(3) 1.4163(2) 0.4740(2) 0.0309(4) Uani 1 1 d . .
H17A H 0.1504 1.4523 0.5619 0.037 Uiso 1 1 calc R U
H17B H 0.2101 1.4877 0.4347 0.037 Uiso 1 1 calc R U
C18 C 0.3360(3) 1.34848(19) 0.4752(2) 0.0275(4) Uani 1 1 d . .
H18A H 0.3986 1.3445 0.3977 0.033 Uiso 1 1 calc R U
H18B H 0.4212 1.3939 0.5523 0.033 Uiso 1 1 calc R U

loop_
_atom_site_aniso_label
_atom_site_aniso_U_11
_atom_site_aniso_U_22
_atom_site_aniso_U_33
_atom_site_aniso_U_23
_atom_site_aniso_U_13
_atom_site_aniso_U_12
Cr1 0.01190(11) 0.01174(13) 0.01100(11) 0.00457(9) 0.00190(8) 0.00451(8)
F1 0.0223(5) 0.0202(6) 0.0312(6) 0.0003(4) -0.0010(4) 0.0104(4)
F2 0.0351(6) 0.0144(5) 0.0302(6) 0.0009(4) -0.0018(5) 0.0062(4)
F3 0.0424(7) 0.0186(6) 0.0218(5) 0.0086(4) 0.0111(5) 0.0118(5)
F4 0.0343(6) 0.0243(6) 0.0208(5) 0.0137(4) 0.0047(4) 0.0057(5)
O1 0.0137(5) 0.0122(6) 0.0144(5) 0.0042(4) 0.0005(4) 0.0039(4)
O2 0.0137(5) 0.0121(5) 0.0158(5) 0.0033(4) -0.0006(4) 0.0043(4)
O3 0.0148(5) 0.0173(6) 0.0131(5) 0.0073(4) 0.0037(4) 0.0064(4)
O4 0.0155(5) 0.0154(6) 0.0124(5) 0.0060(4) 0.0041(4) 0.0060(4)
O5 0.0136(5) 0.0141(6) 0.0251(6) 0.0098(5) 0.0017(4) 0.0051(4)
C1 0.0149(6) 0.0148(8) 0.0107(6) 0.0056(5) 0.0028(5) 0.0043(5)
C2 0.0163(7) 0.0151(8) 0.0124(6) 0.0060(5) 0.0018(5) 0.0039(6)
C3 0.0189(7) 0.0184(8) 0.0181(7) 0.0066(6) 0.0010(6) 0.0062(6)
C4 0.0270(8) 0.0138(8) 0.0187(7) 0.0041(6) 0.0005(6) 0.0038(6)
C5 0.0215(8) 0.0205(9) 0.0230(8) 0.0078(7) -0.0024(6) -0.0009(6)
C6 0.0166(7) 0.0234(9) 0.0233(8) 0.0087(7) 0.0007(6) 0.0038(6)
C7 0.0171(7) 0.0176(8) 0.0163(7) 0.0060(6) 0.0010(5) 0.0046(6)
C8 0.0139(6) 0.0137(7) 0.0126(6) 0.0050(5) 0.0020(5) 0.0024(5)
C9 0.0150(7) 0.0182(8) 0.0129(6) 0.0060(6) 0.0028(5) 0.0035(6)
C10 0.0197(7) 0.0162(8) 0.0161(7) 0.0050(6) 0.0035(6) 0.0024(6)
C11 0.0191(7) 0.0206(9) 0.0168(7) 0.0092(6) -0.0003(6) 0.0011(6)
C12 0.0203(8) 0.0299(10) 0.0151(7) 0.0080(7) 0.0038(6) 0.0057(7)
C13 0.0241(8) 0.0315(10) 0.0181(8) 0.0082(7) 0.0062(6) 0.0132(7)
C14 0.0207(8) 0.0249(9) 0.0183(7) 0.0084(6) 0.0038(6) 0.0098(7)
C15 0.0214(8) 0.0257(9) 0.0211(8) 0.0052(7) -0.0017(6) 0.0113(7)
C16 0.0412(12) 0.0322(12) 0.0487(13) 0.0131(10) -0.0101(10) 0.0201(10)
C17 0.0374(11) 0.0274(11) 0.0364(11) 0.0153(8) 0.0060(8) 0.0180(9)
C18 0.0245(9) 0.0183(9) 0.0467(11) 0.0170(8) 0.0102(8) 0.0089(7)

loop_
_atom_type_symbol
_atom_type_description
_atom_type_scat_dispersion_real
_atom_type_scat_dispersion_imag
_atom_type_scat_source
C C 0.0033 0.0016
;
International Tables for Crystallography
(Vol. C, Tables 4.2.6.8 and 6.1.1.4)
;
H H 0.0000 0.0000
;
International Tables for Crystallography
(Vol. C, Table 6.1.1.4)
;
Cr Cr 0.3209 0.6236
;
International Tables for Crystallography
(Vol. C, Tables 4.2.6.8 and 6.1.1.4)
;
F F 0.0171 0.0103
;
International Tables for Crystallography
(Vol. C, Tables 4.2.6.8 and 6.1.1.4)
;
O O 0.0106 0.0060
;
International Tables for Crystallography
(Vol. C, Tables 4.2.6.8 and 6.1.1.4)
;

loop_
_geom_angle_atom_site_label_1
_geom_angle_atom_site_label_2
_geom_angle_atom_site_label_3
_geom_angle
_geom_angle_site_symmetry_1
_geom_angle_site_symmetry_3
O2 Cr1 O4 90.18(5) 2_676 2_676
O2 Cr1 O1 177.90(5) 2_676 .
O4 Cr1 O1 89.57(5) 2_676 .
O2 Cr1 O3 89.06(5) 2_676 .
O4 Cr1 O3 177.74(5) 2_676 .
O1 Cr1 O3 91.11(5) . .
O2 Cr1 O5 91.09(5) 2_676 .
O4 Cr1 O5 86.59(5) 2_676 .
O1 Cr1 O5 90.98(5) . .
O3 Cr1 O5 95.55(5) . .
O2 Cr1 Cr1 89.88(4) 2_676 2_676
O4 Cr1 Cr1 88.44(4) 2_676 2_676
O1 Cr1 Cr1 88.03(4) . 2_676
O3 Cr1 Cr1 89.43(3) . 2_676
O5 Cr1 Cr1 174.94(3) . 2_676
C1 O1 Cr1 119.85(10) . .
C1 O2 Cr1 118.26(10) . 2_676
C8 O3 Cr1 118.07(10) . .
C8 O4 Cr1 119.56(10) . 2_676
C18 O5 C15 108.20(13) . .
C18 O5 Cr1 121.08(10) . .
C15 O5 Cr1 123.53(10) . .
O2 C1 O1 123.97(15) . .
O2 C1 C2 119.39(14) . .
O1 C1 C2 116.62(13) . .
C3 C2 C7 118.01(15) . .
C3 C2 C1 122.97(14) . .
C7 C2 C1 118.99(14) . .
F1 C3 C4 117.59(15) . .
F1 C3 C2 122.17(15) . .
C4 C3 C2 120.23(16) . .
F2 C4 C5 120.36(16) . .
F2 C4 C3 117.98(16) . .
C5 C4 C3 121.66(16) . .
C4 C5 C6 118.55(16) . .
C4 C5 H5 120.7 . .
C6 C5 H5 120.7 . .
C7 C6 C5 120.11(16) . .
C7 C6 H6 119.9 . .
C5 C6 H6 119.9 . .
C6 C7 C2 121.43(16) . .
C6 C7 H7 119.3 . .
C2 C7 H7 119.3 . .
O4 C8 O3 124.21(14) . .
O4 C8 C9 118.14(13) . .
O3 C8 C9 117.58(14) . .
C10 C9 C14 117.75(15) . .
C10 C9 C8 122.75(14) . .
C14 C9 C8 119.18(14) . .
F3 C10 C9 122.13(14) . .
F3 C10 C11 117.43(15) . .
C9 C10 C11 120.43(16) . .
F4 C11 C12 119.75(15) . .
F4 C11 C10 118.50(16) . .
C12 C11 C10 121.72(16) . .
C11 C12 C13 118.39(15) . .
C11 C12 H12 120.8 . .
C13 C12 H12 120.8 . .
C14 C13 C12 120.41(17) . .
C14 C13 H13 119.8 . .
C12 C13 H13 119.8 . .
C13 C14 C9 121.29(16) . .
C13 C14 H14 119.4 . .
C9 C14 H14 119.4 . .
O5 C15 C16 107.00(16) . .
O5 C15 H15A 110.3 . .
C16 C15 H15A 110.3 . .
O5 C15 H15B 110.3 . .
C16 C15 H15B 110.3 . .
H15A C15 H15B 108.6 . .
C15 C16 C17 104.91(16) . .
C15 C16 H16A 110.8 . .
C17 C16 H16A 110.8 . .
C15 C16 H16B 110.8 . .
C17 C16 H16B 110.8 . .
H16A C16 H16B 108.8 . .
C16 C17 C18 103.43(17) . .
C16 C17 H17A 111.1 . .
C18 C17 H17A 111.1 . .
C16 C17 H17B 111.1 . .
C18 C17 H17B 111.1 . .
H17A C17 H17B 109.0 . .
O5 C18 C17 103.36(15) . .
O5 C18 H18A 111.1 . .
C17 C18 H18A 111.1 . .
O5 C18 H18B 111.1 . .
C17 C18 H18B 111.1 . .
H18A C18 H18B 109.1 . .

loop_
_geom_bond_atom_site_label_1
_geom_bond_atom_site_label_2
_geom_bond_distance
_geom_bond_site_symmetry_2
Cr1 O2 2.0082(12) 2_676
Cr1 O4 2.0084(12) 2_676
Cr1 O1 2.0102(12) .
Cr1 O3 2.0157(12) .
Cr1 O5 2.2512(12) .
Cr1 Cr1 2.3079(6) 2_676
F1 C3 1.3435(19) .
F2 C4 1.350(2) .
F3 C10 1.341(2) .
F4 C11 1.350(2) .
O1 C1 1.2700(19) .
O2 C1 1.2611(18) .
O2 Cr1 2.0081(12) 2_676
O3 C8 1.2664(18) .
O4 C8 1.2607(18) .
O4 Cr1 2.0085(11) 2_676
O5 C18 1.442(2) .
O5 C15 1.442(2) .
C1 C2 1.494(2) .
C2 C3 1.392(2) .
C2 C7 1.394(2) .
C3 C4 1.383(2) .
C4 C5 1.380(3) .
C5 C6 1.389(3) .
C5 H5 0.9500 .
C6 C7 1.385(2) .
C6 H6 0.9500 .
C7 H7 0.9500 .
C8 C9 1.496(2) .
C9 C10 1.388(2) .
C9 C14 1.398(2) .
C10 C11 1.388(2) .
C11 C12 1.373(3) .
C12 C13 1.388(3) .
C12 H12 0.9500 .
C13 C14 1.385(2) .
C13 H13 0.9500 .
C14 H14 0.9500 .
C15 C16 1.511(3) .
C15 H15A 0.9900 .
C15 H15B 0.9900 .
C16 C17 1.516(3) .
C16 H16A 0.9900 .
C16 H16B 0.9900 .
C17 C18 1.522(3) .
C17 H17A 0.9900 .
C17 H17B 0.9900 .
C18 H18A 0.9900 .
C18 H18B 0.9900 .

loop_
_geom_torsion_atom_site_label_1
_geom_torsion_atom_site_label_2
_geom_torsion_atom_site_label_3
_geom_torsion_atom_site_label_4
_geom_torsion
_geom_torsion_site_symmetry_1
Cr1 O2 C1 O1 1.1(2) 2_676
Cr1 O2 C1 C2 -177.19(10) 2_676
Cr1 O1 C1 O2 -1.3(2) .
Cr1 O1 C1 C2 176.99(9) .
O2 C1 C2 C3 -15.1(2) .
O1 C1 C2 C3 166.53(15) .
O2 C1 C2 C7 162.63(14) .
O1 C1 C2 C7 -15.7(2) .
C7 C2 C3 F1 178.13(15) .
C1 C2 C3 F1 -4.1(2) .
C7 C2 C3 C4 -1.1(2) .
C1 C2 C3 C4 176.69(15) .
F1 C3 C4 F2 0.8(2) .
C2 C3 C4 F2 179.99(15) .
F1 C3 C4 C5 -178.80(16) .
C2 C3 C4 C5 0.4(3) .
F2 C4 C5 C6 -179.47(16) .
C3 C4 C5 C6 0.1(3) .
C4 C5 C6 C7 0.1(3) .
C5 C6 C7 C2 -0.7(3) .
C3 C2 C7 C6 1.2(2) .
C1 C2 C7 C6 -176.61(14) .
Cr1 O4 C8 O3 6.7(2) 2_676
Cr1 O4 C8 C9 -170.09(10) 2_676
Cr1 O3 C8 O4 -5.7(2) .
Cr1 O3 C8 C9 171.08(10) .
O4 C8 C9 C10 -16.0(2) .
O3 C8 C9 C10 167.02(15) .
O4 C8 C9 C14 157.36(16) .
O3 C8 C9 C14 -19.6(2) .
C14 C9 C10 F3 178.84(16) .
C8 C9 C10 F3 -7.7(3) .
C14 C9 C10 C11 -0.6(2) .
C8 C9 C10 C11 172.79(15) .
F3 C10 C11 F4 3.1(2) .
C9 C10 C11 F4 -177.36(15) .
F3 C10 C11 C12 -178.93(16) .
C9 C10 C11 C12 0.6(3) .
F4 C11 C12 C13 177.73(16) .
C10 C11 C12 C13 -0.2(3) .
C11 C12 C13 C14 -0.1(3) .
C12 C13 C14 C9 0.0(3) .
C10 C9 C14 C13 0.3(3) .
C8 C9 C14 C13 -173.33(16) .
C18 O5 C15 C16 -19.6(2) .
Cr1 O5 C15 C16 -170.07(13) .
O5 C15 C16 C17 -3.5(2) .
C15 C16 C17 C18 23.5(2) .
C15 O5 C18 C17 34.43(19) .
Cr1 O5 C18 C17 -174.26(12) .
C16 C17 C18 O5 -35.3(2) .
